data_4124822
loop_
_publ_author_name
'Leclerc, Matthew C.'
'Bayne, Julia M.'
'Lee, Graham M.'
'Gorelsky, Serge I.'
'Vasiliu, Monica'
'Korobkov, Ilia'
'Harrison, Daniel J.'
'Dixon, David A.'
'Baker, R. Tom'

_publ_section_title
;
 Perfluoroalkyl Cobalt(III) Fluoride and Bis(perfluoroalkyl) Complexes:
 Catalytic Fluorination and Selective Difluorocarbene Formation.
;
_journal_issue 51
_journal_name_full 'Journal of the American Chemical Society'
_journal_page_first 16064
_journal_page_last 16073
_journal_paper_doi 10.1021/jacs.5b12003
_journal_volume 137
_journal_year 2015
_chemical_formula_sum 'C24.5 H20.75 Co F4 N0.25 P'
_chemical_formula_weight 484.56
_chemical_name_systematic
; 
 ? 
;
_space_group_crystal_system monoclinic
_space_group_IT_number 14
_space_group_name_Hall '-P 2yn'
_space_group_name_H-M_alt 'P 1 21/n 1'
_symmetry_space_group_name_Hall '-P 2yn'
_symmetry_space_group_name_H-M 'P 1 21/n 1'
_atom_sites_solution_hydrogens geom
_audit_creation_method SHELXL-2013
_cell_angle_alpha 90
_cell_angle_beta 90.5681(13)
_cell_angle_gamma 90
_cell_formula_units_Z 4
_cell_length_a 9.4327(2)
_cell_length_b 18.0240(4)
_cell_length_c 14.5156(3)
_cell_measurement_reflns_used 9904
_cell_measurement_temperature 200(2)
_cell_measurement_theta_max 28.29
_cell_measurement_theta_min 2.44
_cell_volume 2467.75(9)
_computing_cell_refinement 'APEX II, Bruker (2009)'
_computing_data_collection 'APEX II, Bruker (2009)'
_computing_data_reduction 'XPREP, Bruker (2009)'
_computing_molecular_graphics 'SHELXTL, Bruker (2004)'
_computing_publication_material 'SHELXTL, Bruker (2004)'
_computing_structure_refinement 'SHELXL-2013 (Sheldrick, 2013)'
_computing_structure_solution 'SHELXS-03 (Sheldrick, 2003)'
_diffrn_ambient_temperature 200(2)
_diffrn_measured_fraction_theta_full 0.865
_diffrn_measured_fraction_theta_max 0.985
_diffrn_measurement_device_type 'Bruker APEX-II CCD'
_diffrn_measurement_method '\f and \w scans'
_diffrn_radiation_type MoK\a
_diffrn_radiation_wavelength 0.71073
_diffrn_reflns_av_R_equivalents 0.0399
_diffrn_reflns_av_unetI/netI 0.0323
_diffrn_reflns_laue_measured_fraction_full 0.865
_diffrn_reflns_laue_measured_fraction_max 0.985
_diffrn_reflns_limit_h_max 10
_diffrn_reflns_limit_h_min -10
_diffrn_reflns_limit_k_max 20
_diffrn_reflns_limit_k_min -20
_diffrn_reflns_limit_l_max 16
_diffrn_reflns_limit_l_min -16
_diffrn_reflns_number 27072
_diffrn_reflns_point_group_measured_fraction_full 0.865
_diffrn_reflns_point_group_measured_fraction_max 0.985
_diffrn_reflns_theta_full 25.242
_diffrn_reflns_theta_max 24.107
_diffrn_reflns_theta_min 2.437
_exptl_absorpt_coefficient_mu 0.798
_exptl_absorpt_correction_T_max 0.7457
_exptl_absorpt_correction_T_min 0.6262
_exptl_absorpt_correction_type multi-scan
_exptl_absorpt_process_details 'SADABS, Bruker (2003)'
_exptl_crystal_colour brown
_exptl_crystal_density_diffrn 1.304
_exptl_crystal_density_meas ?
_exptl_crystal_description block
_exptl_crystal_F_000 990
_exptl_crystal_size_max 0.170
_exptl_crystal_size_mid 0.120
_exptl_crystal_size_min 0.110
_refine_diff_density_max 1.098
_refine_diff_density_min -0.467
_refine_diff_density_rms 0.119
_refine_ls_extinction_method none
_refine_ls_goodness_of_fit_ref 1.067
_refine_ls_hydrogen_treatment constr
_refine_ls_matrix_type full
_refine_ls_number_parameters 284
_refine_ls_number_reflns 3863
_refine_ls_number_restraints 3
_refine_ls_restrained_S_all 1.067
_refine_ls_R_factor_all 0.0829
_refine_ls_R_factor_gt 0.0684
_refine_ls_shift/su_max 0.007
_refine_ls_shift/su_mean 0.000
_refine_ls_structure_factor_coef Fsqd
_refine_ls_weighting_details 'w=1/[\s^2^(Fo^2^)+(0.0956P)^2^+9.0134P] where P=(Fo^2^+2Fc^2^)/3'
_refine_ls_weighting_scheme calc
_refine_ls_wR_factor_gt 0.1741
_refine_ls_wR_factor_ref 0.1840
_reflns_Friedel_coverage 0.000
_reflns_number_gt 3188
_reflns_number_total 3863
_reflns_threshold_expression 'I > 2\s(I)'
_cod_data_source_file ja5b12003_si_005.cif
_cod_data_source_block tb134
_cod_depositor_comments
;
The following automatic conversions were performed:

'_exptl_crystal_density_meas' value 'n/a' was changed to '?' - the
value is perceived as not measured.

Automatic conversion script
Id: cif_fix_values 4268 2015-11-12 08:31:59Z antanas 
;
_cod_original_formula_sum 'C24.50 H20.75 Co F4 N0.25 P'
_cod_database_code 4124822
_shelx_space_group_comment
; 
The symmetry employed for this shelxl refinement is uniquely defined 
by the following loop, which should always be used as a source of 
symmetry information in preference to the above space-group names. 
They are only intended as comments. 
;
_shelx_estimated_absorpt_t_min 0.876
_shelx_estimated_absorpt_t_max 0.917
_shelxl_version_number 2013-4

loop_
_space_group_symop_operation_xyz
'x, y, z'
'-x+1/2, y+1/2, -z+1/2'
'-x, -y, -z'
'x-1/2, -y-1/2, z-1/2'

loop_
_atom_site_label
_atom_site_type_symbol
_atom_site_fract_x
_atom_site_fract_y
_atom_site_fract_z
_atom_site_U_iso_or_equiv
_atom_site_adp_type
_atom_site_occupancy
_atom_site_site_symmetry_order
_atom_site_calc_flag
_atom_site_refinement_flags_posn
_atom_site_refinement_flags_adp
_atom_site_refinement_flags_occupancy
_atom_site_disorder_assembly
_atom_site_disorder_group
Co1 Co 0.83659(7) 0.13282(4) 0.00298(5) 0.0232(3) Uani 1 1 d . . . . .
P1 P 0.73772(13) 0.11554(7) 0.14070(9) 0.0231(3) Uani 1 1 d . . . . .
F1 F 0.9546(4) 0.24934(18) 0.1100(2) 0.0449(9) Uani 1 1 d . . . . .
F2 F 0.8004(4) 0.28719(17) 0.0120(3) 0.0481(9) Uani 1 1 d . . . . .
F3 F 1.0061(4) 0.2524(2) -0.0330(3) 0.0498(9) Uani 1 1 d . . . . .
F4 F 1.0122(3) 0.09731(17) 0.0451(2) 0.0325(7) Uani 1 1 d . . . . .
C1 C 0.6779(6) 0.0673(3) -0.0578(4) 0.0327(13) Uani 1 1 d . . . . .
H1A H 0.6149 0.0355 -0.0259 0.039 Uiso 1 1 calc R U . . .
C2 C 0.8071(6) 0.0466(3) -0.0946(4) 0.0375(14) Uani 1 1 d . . . . .
H2A H 0.8490 -0.0013 -0.0915 0.045 Uiso 1 1 calc R U . . .
C3 C 0.8650(6) 0.1098(4) -0.1376(4) 0.0376(14) Uani 1 1 d . . . . .
H3A H 0.9533 0.1120 -0.1685 0.045 Uiso 1 1 calc R U . . .
C4 C 0.7701(6) 0.1686(3) -0.1270(4) 0.0341(13) Uani 1 1 d . . . . .
H4A H 0.7817 0.2173 -0.1509 0.041 Uiso 1 1 calc R U . . .
C5 C 0.6553(6) 0.1438(3) -0.0755(4) 0.0344(13) Uani 1 1 d . . . . .
H5A H 0.5769 0.1727 -0.0559 0.041 Uiso 1 1 calc R U . . .
C6 C 0.5677(5) 0.1635(3) 0.1456(3) 0.0257(11) Uani 1 1 d . . . . .
C7 C 0.4406(6) 0.1283(3) 0.1234(4) 0.0377(14) Uani 1 1 d . . . . .
H7A H 0.4400 0.0765 0.1115 0.045 Uiso 1 1 calc R U . . .
C8 C 0.3142(6) 0.1682(4) 0.1186(4) 0.0459(16) Uani 1 1 d . . . . .
H8A H 0.2281 0.1441 0.1021 0.055 Uiso 1 1 calc R U . . .
C9 C 0.3153(6) 0.2419(4) 0.1376(4) 0.0443(16) Uani 1 1 d . . . . .
H9A H 0.2288 0.2689 0.1367 0.053 Uiso 1 1 calc R U . . .
C10 C 0.4406(6) 0.2781(4) 0.1581(4) 0.0380(14) Uani 1 1 d . . . . .
H10A H 0.4407 0.3299 0.1700 0.046 Uiso 1 1 calc R U . . .
C11 C 0.5657(5) 0.2385(3) 0.1614(4) 0.0297(12) Uani 1 1 d . . . . .
H11A H 0.6520 0.2636 0.1748 0.036 Uiso 1 1 calc R U . . .
C12 C 0.7008(6) 0.0179(3) 0.1657(4) 0.0303(12) Uani 1 1 d . . . . .
C13 C 0.7716(6) -0.0381(3) 0.1186(4) 0.0330(13) Uani 1 1 d . . . . .
H13A H 0.8378 -0.0255 0.0722 0.040 Uiso 1 1 calc R U . . .
C14 C 0.7459(6) -0.1120(3) 0.1390(5) 0.0429(15) Uani 1 1 d . . . . .
H14A H 0.7932 -0.1497 0.1055 0.051 Uiso 1 1 calc R U . . .
C15 C 0.6522(7) -0.1312(3) 0.2075(5) 0.0459(16) Uani 1 1 d . . . . .
H15A H 0.6357 -0.1819 0.2220 0.055 Uiso 1 1 calc R U . . .
C16 C 0.5829(9) -0.0757(4) 0.2546(5) 0.0560(19) Uani 1 1 d . . . . .
H16A H 0.5174 -0.0885 0.3013 0.067 Uiso 1 1 calc R U . . .
C17 C 0.6071(8) -0.0021(4) 0.2350(5) 0.0514(17) Uani 1 1 d . . . . .
H17A H 0.5595 0.0353 0.2690 0.062 Uiso 1 1 calc R U . . .
C18 C 0.8309(5) 0.1436(3) 0.2460(4) 0.0262(11) Uani 1 1 d . . . . .
C19 C 0.9781(6) 0.1370(3) 0.2506(4) 0.0337(13) Uani 1 1 d . . . . .
H19A H 1.0297 0.1211 0.1983 0.040 Uiso 1 1 calc R U . . .
C20 C 1.0482(6) 0.1537(3) 0.3319(4) 0.0412(15) Uani 1 1 d . . . . .
H20A H 1.1486 0.1497 0.3349 0.049 Uiso 1 1 calc R U . . .
C21 C 0.9756(7) 0.1759(3) 0.4083(4) 0.0433(15) Uani 1 1 d . . . . .
H21A H 1.0259 0.1873 0.4635 0.052 Uiso 1 1 calc R U . . .
C22 C 0.8296(7) 0.1820(3) 0.4054(4) 0.0408(14) Uani 1 1 d . . . . .
H22A H 0.7791 0.1970 0.4586 0.049 Uiso 1 1 calc R U . . .
C23 C 0.7575(6) 0.1659(3) 0.3241(4) 0.0334(13) Uani 1 1 d . . . . .
H23A H 0.6571 0.1701 0.3216 0.040 Uiso 1 1 calc R U . . .
C24 C 0.9000(5) 0.2334(3) 0.0254(4) 0.0317(13) Uani 1 1 d . . . . .
N1 N 1.080(2) 0.0130(15) 0.5401(18) 0.068(7) Uiso 0.25 1 d D . P A -1
C25 C 0.966(2) 0.0154(15) 0.5675(18) 0.051(7) Uiso 0.25 1 d D . P A -1
C26 C 0.832(3) 0.026(2) 0.616(3) 0.087(11) Uiso 0.25 1 d D . P A -1
H26A H 0.8168 0.0792 0.6261 0.130 Uiso 0.25 1 calc R U P A -1
H26B H 0.8361 0.0002 0.6750 0.130 Uiso 0.25 1 calc R U P A -1
H26C H 0.7544 0.0060 0.5781 0.130 Uiso 0.25 1 calc R U P A -1

loop_
_atom_site_aniso_label
_atom_site_aniso_U_11
_atom_site_aniso_U_22
_atom_site_aniso_U_33
_atom_site_aniso_U_23
_atom_site_aniso_U_13
_atom_site_aniso_U_12
Co1 0.0178(4) 0.0214(4) 0.0304(4) -0.0026(3) -0.0032(3) 0.0018(3)
P1 0.0187(7) 0.0203(7) 0.0301(7) -0.0046(5) -0.0041(5) -0.0013(5)
F1 0.051(2) 0.0317(18) 0.052(2) -0.0056(15) -0.0086(17) -0.0112(15)
F2 0.0416(19) 0.0223(16) 0.080(3) -0.0002(16) -0.0042(18) 0.0073(14)
F3 0.0388(19) 0.044(2) 0.067(2) -0.0021(18) 0.0167(18) -0.0132(16)
F4 0.0206(15) 0.0335(17) 0.0433(18) -0.0066(14) -0.0090(13) 0.0093(13)
C1 0.034(3) 0.037(3) 0.027(3) -0.006(2) -0.014(2) -0.008(2)
C2 0.042(3) 0.033(3) 0.037(3) -0.013(3) -0.012(3) 0.005(3)
C3 0.031(3) 0.057(4) 0.024(3) -0.002(3) -0.003(2) 0.003(3)
C4 0.039(3) 0.037(3) 0.026(3) 0.008(2) -0.014(2) 0.002(3)
C5 0.024(3) 0.043(3) 0.036(3) -0.006(3) -0.011(2) 0.006(2)
C6 0.016(2) 0.033(3) 0.028(3) -0.003(2) -0.002(2) 0.002(2)
C7 0.026(3) 0.041(3) 0.046(4) -0.016(3) 0.005(3) -0.008(2)
C8 0.022(3) 0.070(5) 0.046(4) -0.016(3) 0.001(3) -0.009(3)
C9 0.025(3) 0.074(5) 0.034(3) -0.001(3) -0.001(2) 0.014(3)
C10 0.035(3) 0.047(4) 0.032(3) -0.001(3) -0.001(2) 0.012(3)
C11 0.024(3) 0.034(3) 0.031(3) -0.005(2) 0.000(2) 0.003(2)
C12 0.035(3) 0.020(3) 0.036(3) 0.000(2) -0.007(2) -0.005(2)
C13 0.028(3) 0.026(3) 0.045(3) -0.003(2) -0.008(2) 0.004(2)
C14 0.039(3) 0.027(3) 0.062(4) -0.003(3) -0.013(3) 0.006(3)
C15 0.053(4) 0.032(3) 0.052(4) 0.013(3) -0.021(3) -0.008(3)
C16 0.082(5) 0.039(4) 0.047(4) 0.008(3) 0.012(4) -0.017(4)
C17 0.076(5) 0.035(3) 0.043(4) -0.005(3) 0.012(3) -0.008(3)
C18 0.025(3) 0.021(3) 0.033(3) -0.002(2) -0.009(2) -0.005(2)
C19 0.029(3) 0.033(3) 0.040(3) -0.003(2) -0.002(2) -0.001(2)
C20 0.034(3) 0.040(3) 0.050(4) 0.004(3) -0.015(3) -0.005(3)
C21 0.053(4) 0.038(3) 0.038(3) 0.003(3) -0.023(3) -0.009(3)
C22 0.049(4) 0.041(3) 0.032(3) -0.008(3) -0.007(3) 0.003(3)
C23 0.027(3) 0.041(3) 0.032(3) -0.004(3) -0.006(2) 0.003(2)
C24 0.024(3) 0.023(3) 0.048(3) 0.000(2) -0.005(2) -0.001(2)

loop_
_atom_type_symbol
_atom_type_description
_atom_type_scat_dispersion_real
_atom_type_scat_dispersion_imag
_atom_type_scat_source
C C 0.0033 0.0016 'International Tables Vol C Tables 4.2.6.8 and 6.1.1.4'
H H 0.0000 0.0000 'International Tables Vol C Tables 4.2.6.8 and 6.1.1.4'
N N 0.0061 0.0033 'International Tables Vol C Tables 4.2.6.8 and 6.1.1.4'
F F 0.0171 0.0103 'International Tables Vol C Tables 4.2.6.8 and 6.1.1.4'
P P 0.1023 0.0942 'International Tables Vol C Tables 4.2.6.8 and 6.1.1.4'
Co Co 0.3494 0.9721 'International Tables Vol C Tables 4.2.6.8 and 6.1.1.4'

loop_
_geom_angle_atom_site_label_1
_geom_angle_atom_site_label_2
_geom_angle_atom_site_label_3
_geom_angle
F4 Co1 C24 89.70(18)
F4 Co1 C5 160.47(19)
C24 Co1 C5 104.9(2)
F4 Co1 C4 131.16(19)
C24 Co1 C4 87.2(2)
C5 Co1 C4 39.4(2)
F4 Co1 C1 124.80(18)
C24 Co1 C1 144.8(2)
C5 Co1 C1 40.0(2)
C4 Co1 C1 65.5(2)
F4 Co1 C3 97.37(18)
C24 Co1 C3 107.8(2)
C5 Co1 C3 66.1(2)
C4 Co1 C3 39.0(2)
C1 Co1 C3 65.0(2)
F4 Co1 C2 94.42(18)
C24 Co1 C2 146.9(2)
C5 Co1 C2 66.3(2)
C4 Co1 C2 65.5(2)
C1 Co1 C2 38.4(2)
C3 Co1 C2 39.1(2)
F4 Co1 P1 92.08(10)
C24 Co1 P1 96.39(18)
C5 Co1 P1 99.01(17)
C4 Co1 P1 136.70(16)
C1 Co1 P1 89.72(16)
C3 Co1 P1 153.98(18)
C2 Co1 P1 116.25(18)
C6 P1 C18 104.6(2)
C6 P1 C12 106.2(2)
C18 P1 C12 101.0(2)
C6 P1 Co1 110.10(17)
C18 P1 Co1 120.52(18)
C12 P1 Co1 113.14(19)
C2 C1 C5 108.8(5)
C2 C1 Co1 71.8(3)
C5 C1 Co1 68.5(3)
C1 C2 C3 107.4(5)
C1 C2 Co1 69.8(3)
C3 C2 Co1 69.8(3)
C4 C3 C2 108.2(5)
C4 C3 Co1 69.8(3)
C2 C3 Co1 71.1(3)
C5 C4 C3 108.6(5)
C5 C4 Co1 69.1(3)
C3 C4 Co1 71.2(3)
C4 C5 C1 107.0(5)
C4 C5 Co1 71.5(3)
C1 C5 Co1 71.5(3)
C11 C6 C7 118.4(5)
C11 C6 P1 119.2(4)
C7 C6 P1 122.0(4)
C6 C7 C8 120.7(5)
C9 C8 C7 119.4(5)
C8 C9 C10 120.8(6)
C11 C10 C9 119.6(6)
C6 C11 C10 121.2(5)
C13 C12 C17 118.6(5)
C13 C12 P1 120.3(4)
C17 C12 P1 121.0(4)
C14 C13 C12 120.3(6)
C15 C14 C13 120.6(6)
C16 C15 C14 118.9(6)
C17 C16 C15 121.1(6)
C16 C17 C12 120.4(6)
C23 C18 C19 119.2(5)
C23 C18 P1 121.4(4)
C19 C18 P1 119.2(4)
C20 C19 C18 119.4(5)
C21 C20 C19 121.1(6)
C20 C21 C22 120.4(5)
C21 C22 C23 119.3(6)
C22 C23 C18 120.6(5)
F1 C24 F2 103.5(4)
F1 C24 F3 103.6(4)
F2 C24 F3 104.0(4)
F1 C24 Co1 117.6(4)
F2 C24 Co1 115.6(3)
F3 C24 Co1 111.0(4)
N1 C25 C26 170(3)

loop_
_geom_bond_atom_site_label_1
_geom_bond_atom_site_label_2
_geom_bond_distance
Co1 F4 1.873(3)
Co1 C24 1.936(5)
Co1 C5 2.055(5)
Co1 C4 2.085(5)
Co1 C1 2.094(5)
Co1 C3 2.103(5)
Co1 C2 2.119(5)
Co1 P1 2.2361(15)
P1 C6 1.824(5)
P1 C18 1.827(5)
P1 C12 1.832(5)
F1 C24 1.358(6)
F2 C24 1.362(6)
F3 C24 1.362(6)
C1 C2 1.387(8)
C1 C5 1.419(8)
C2 C3 1.411(9)
C3 C4 1.397(8)
C4 C5 1.395(8)
C6 C11 1.371(8)
C6 C7 1.391(7)
C7 C8 1.394(9)
C8 C9 1.356(10)
C9 C10 1.380(9)
C10 C11 1.379(8)
C12 C13 1.392(8)
C12 C17 1.393(9)
C13 C14 1.387(8)
C14 C15 1.382(9)
C15 C16 1.380(10)
C16 C17 1.376(9)
C18 C23 1.394(8)
C18 C19 1.395(7)
C19 C20 1.380(8)
C20 C21 1.369(9)
C21 C22 1.382(9)
C22 C23 1.387(8)
N1 C25 1.147(17)
C25 C26 1.463(18)

loop_
_geom_torsion_atom_site_label_1
_geom_torsion_atom_site_label_2
_geom_torsion_atom_site_label_3
_geom_torsion_atom_site_label_4
_geom_torsion
C5 C1 C2 C3 -1.3(6)
Co1 C1 C2 C3 -60.0(4)
C5 C1 C2 Co1 58.7(4)
C1 C2 C3 C4 -0.3(6)
Co1 C2 C3 C4 -60.3(4)
C1 C2 C3 Co1 60.0(4)
C2 C3 C4 C5 1.8(6)
Co1 C3 C4 C5 -59.3(4)
C2 C3 C4 Co1 61.1(4)
C3 C4 C5 C1 -2.6(6)
Co1 C4 C5 C1 -63.1(4)
C3 C4 C5 Co1 60.5(4)
C2 C1 C5 C4 2.4(6)
Co1 C1 C5 C4 63.1(4)
C2 C1 C5 Co1 -60.7(4)
C18 P1 C6 C11 51.3(5)
C12 P1 C6 C11 157.7(4)
Co1 P1 C6 C11 -79.5(4)
C18 P1 C6 C7 -136.2(5)
C12 P1 C6 C7 -29.9(5)
Co1 P1 C6 C7 92.9(5)
C11 C6 C7 C8 -0.8(8)
P1 C6 C7 C8 -173.3(5)
C6 C7 C8 C9 -1.4(9)
C7 C8 C9 C10 2.5(9)
C8 C9 C10 C11 -1.4(9)
C7 C6 C11 C10 1.9(8)
P1 C6 C11 C10 174.6(4)
C9 C10 C11 C6 -0.8(8)
C6 P1 C12 C13 141.4(4)
C18 P1 C12 C13 -109.7(5)
Co1 P1 C12 C13 20.5(5)
C6 P1 C12 C17 -41.8(5)
C18 P1 C12 C17 67.1(5)
Co1 P1 C12 C17 -162.7(4)
C17 C12 C13 C14 1.7(8)
P1 C12 C13 C14 178.5(4)
C12 C13 C14 C15 -1.4(9)
C13 C14 C15 C16 0.9(9)
C14 C15 C16 C17 -0.8(11)
C15 C16 C17 C12 1.1(11)
C13 C12 C17 C16 -1.6(10)
P1 C12 C17 C16 -178.4(6)
C6 P1 C18 C23 25.7(5)
C12 P1 C18 C23 -84.5(5)
Co1 P1 C18 C23 150.1(4)
C6 P1 C18 C19 -159.5(4)
C12 P1 C18 C19 90.4(5)
Co1 P1 C18 C19 -35.0(5)
C23 C18 C19 C20 -1.0(8)
P1 C18 C19 C20 -176.0(4)
C18 C19 C20 C21 0.7(9)
C19 C20 C21 C22 0.1(9)
C20 C21 C22 C23 -0.6(9)
C21 C22 C23 C18 0.2(9)
C19 C18 C23 C22 0.6(8)
P1 C18 C23 C22 175.4(4)
